data_2200604
loop_
_publ_author_name
'El Jamili, H.'
'Auhmani, A.'
'Dakir, M.'
'Benharref, A.'
'Kossareva, E.'
'Pierrot, M.'

_publ_section_title (1<i>S</i>,2<i>S</i>,3<i>R</i>,6<i>S</i>,7<i>R</i>)-3,6-Epoxyhimachalane-2,7-diol
_journal_issue 10
_journal_name_full 'Acta Crystallographica Section E'
_journal_page_first o925
_journal_page_last o927
_journal_paper_doi 10.1107/S160053680101457X
_journal_volume 57
_journal_year 2001
_chemical_formula_iupac 'C15 H26 O3'
_chemical_formula_moiety 'C15 H26 O3'
_chemical_formula_sum 'C15 H26 O3'
_chemical_formula_weight 254.370
_chemical_name_systematic
;
?
;
_space_group_IT_number 145
_symmetry_cell_setting trigonal
_symmetry_space_group_name_Hall 'P 32'
_symmetry_space_group_name_H-M 'P 32'
_cell_angle_alpha 90.0
_cell_angle_beta 90.0
_cell_angle_gamma 120.0
_cell_formula_units_Z 9
_cell_length_a 21.266(9)
_cell_length_b 21.266(9)
_cell_length_c 7.873(5)
_cell_measurement_reflns_used ' 9812 '
_cell_measurement_temperature 298
_cell_measurement_theta_max 26.34
_cell_measurement_theta_min 2.93
_cell_volume 3083(3)
_computing_data_collection 'KappaCCD Reference Manual (Nonius, 1998)'
_computing_data_reduction 'DENZO and SCALEPACK (Otwinowski & Minor, 1997)'
_computing_molecular_graphics 'ORTEPII (Johnson, 1976)'
_computing_publication_material 'maXus (Mackay et al., 1999)'
_computing_structure_refinement 'SHELXL97 (Sheldrick, 1997)'
_computing_structure_solution 'SIR92 (Altomare et al., 1994)'
_diffrn_measured_fraction_theta_full .951
_diffrn_measured_fraction_theta_max .951
_diffrn_measurement_device KappaCCD
_diffrn_measurement_method '\f scan'
_diffrn_radiation_source 'fine-focus sealed tube'
_diffrn_radiation_type ' MoK\a'
_diffrn_radiation_wavelength .71073
_diffrn_reflns_av_R_equivalents .052
_diffrn_reflns_limit_h_max 26
_diffrn_reflns_limit_h_min 0
_diffrn_reflns_limit_k_max 0
_diffrn_reflns_limit_k_min -26
_diffrn_reflns_limit_l_max 9
_diffrn_reflns_limit_l_min -9
_diffrn_reflns_number 9812
_diffrn_reflns_theta_full 26.34
_diffrn_reflns_theta_max 26.34
_diffrn_standards_decay_% <0.1
_diffrn_standards_interval_count 0
_diffrn_standards_interval_time 0
_diffrn_standards_number 0
_exptl_absorpt_coefficient_mu .084
_exptl_absorpt_correction_type none
_exptl_crystal_colour incolore
_exptl_crystal_density_diffrn 1.233
_exptl_crystal_density_method 'non mesur\'e'
_exptl_crystal_description prisme
_exptl_crystal_F_000 1260
_exptl_crystal_size_max .45
_exptl_crystal_size_mid .25
_exptl_crystal_size_min .20
_refine_diff_density_max .185
_refine_diff_density_min -.233
_refine_ls_extinction_method none
_refine_ls_goodness_of_fit_ref 1.094
_refine_ls_hydrogen_treatment mixed
_refine_ls_matrix_type full
_refine_ls_number_parameters 485
_refine_ls_number_reflns 3985
_refine_ls_number_restraints 0
_refine_ls_restrained_S_all 1.094
_refine_ls_R_factor_all .0389
_refine_ls_R_factor_gt .0373
_refine_ls_shift/su_max .001
_refine_ls_shift/su_mean .000
_refine_ls_structure_factor_coef Fsqd
_refine_ls_weighting_details 'calc w = 1/[\s^2^(Fo^2^)+(0.0342P)^2^+1.0542P] where P = (Fo^2^+2Fc^2^)/3'
_refine_ls_weighting_scheme calc
_refine_ls_wR_factor_ref .0899
_reflns_number_gt 3740
_reflns_number_total 3985
_reflns_threshold_expression I>2\s(I)
_cod_data_source_file cf6073.cif
_cod_data_source_block I
_cod_depositor_comments
;
The following automatic conversions were performed:
'_symmetry_cell_setting' value 'Trigonal' changed to 'trigonal' according
to '/home/saulius/struct/CIF-dictionaries/cif_core.dic' dictionary named
'cif_core.dic' version 2.4.1 from 2010-06-29.

Automatic conversion script
Id: cif_fix_enum 1527 2010-12-29 10:47:43Z saulius 

The following automatic conversions were performed:

'_symmetry_cell_setting' value 'Trigonal' changed to 'trigonal'
according to /home/saulius/struct/CIF-dictionaries/cif_core.dic
dictionary named 'cif_core.dic' version 2.4.1 from 2010-06-29.

Automatic conversion script
Id: cif_fix_values 1715 2011-07-08 13:25:40Z adriana 
;
_cod_original_cell_volume 3083.5(3)
_cod_database_code 2200604

loop_
_symmetry_equiv_pos_as_xyz
+X,+Y,+Z
'-Y,+X-Y,+Z+ 2/3'
'-X+Y,-X,+Z+ 1/3'

loop_
_atom_site_label
_atom_site_fract_x
_atom_site_fract_y
_atom_site_fract_z
_atom_site_U_iso_or_equiv
_atom_site_adp_type
_atom_site_calc_flag
_atom_site_refinement_flags
_atom_site_occupancy
_atom_site_disorder_assembly
_atom_site_disorder_group
_atom_site_type_symbol
O13 -.22933(11) .49319(11) .8310(2) .0364(4) Uani d . 1 . . O
H13 -.2263 .4543 .7862 .085(15) Uiso d R 1 . . H
O16 -.33063(11) .37593(10) .3954(3) .0372(4) Uani d . 1 . . O
H16 -.3368 .3485 .2938 .15(3) Uiso d R 1 . . H
O18 -.18260(10) .47803(10) .5090(3) .0285(4) Uani d . 1 . . O
O33 .17476(11) .56695(11) .0680(3) .0351(4) Uani d . 1 . . O
H33 .2109 .5617 .1185 .091(16) Uiso d R 1 . . H
O36 .29161(10) .66273(10) .5070(3) .0339(4) Uani d . 1 . . O
H36 .3224 .6794 .6097 .065(12) Uiso d R 1 . . H
O38 .18580(9) .51703(10) .3860(3) .0276(4) Uani d . 1 . . O
O53 .03739(11) .88327(11) 1.1630(3) .0357(4) Uani d . 1 . . O
H53 .0049 .8858 1.0994 .073(14) Uiso d R 1 . . H
O56 .03498(10) .99160(10) .7245(3) .0347(4) Uani d . 1 . . O
H56 .0243 1.0085 .6217 .093(16) Uiso d R 1 . . H
O58 -.02502(9) .84137(10) .8403(2) .0271(4) Uani d . 1 . . O
C1 -.27773(13) .50178(13) .4851(4) .0260(5) Uani d . 1 . . C
H1 -.3060 .4704 .5796 .031 Uiso calc R 1 . . H
C2 -.28211(14) .44970(13) .3421(4) .0292(5) Uani d . 1 . . C
H2 -.2981 .4605 .2348 .035 Uiso calc R 1 . . H
C3 -.20305(15) .46710(14) .3312(4) .0305(5) Uani d . 1 . . C
C4 -.15629(16) .54448(16) .2568(4) .0384(6) Uani d . 1 . . C
H4A -.1099 .5522 .2163 .046 Uiso calc R 1 . . H
H4B -.1813 .5530 .1644 .046 Uiso calc R 1 . . H
C5 -.14649(15) .59334(15) .4092(4) .0356(6) Uani d . 1 . . C
H5A -.1619 .6281 .3827 .043 Uiso calc R 1 . . H
H5B -.0965 .6191 .4476 .043 Uiso calc R 1 . . H
C6 -.19671(13) .53741(13) .5416(4) .0259(5) Uani d . 1 . . C
C7 -.18146(14) .55600(14) .7303(4) .0307(6) Uani d . 1 . . C
C8 -.19654(17) .61593(16) .7865(4) .0419(7) Uani d . 1 . . C
H8A -.1615 .6607 .7314 .050 Uiso calc R 1 . . H
H8B -.1880 .6229 .9078 .050 Uiso calc R 1 . . H
C9 -.27278(19) .60367(19) .7502(5) .0474(8) Uani d . 1 . . C
H9A -.3084 .5544 .7822 .057 Uiso calc R 1 . . H
H9B -.2809 .6364 .8207 .057 Uiso calc R 1 . . H
C10 -.28487(19) .61567(17) .5647(5) .0446(7) Uani d . 1 . . C
H10A -.2393 .6541 .5196 .053 Uiso calc R 1 . . H
H10B -.3193 .6330 .5615 .053 Uiso calc R 1 . . H
C11 -.31283(15) .54959(14) .4446(4) .0337(6) Uani d . 1 . . C
C12 -.10279(16) .57805(17) .7754(4) .0422(7) Uani d . 1 . . C
H12A -.0976 .5788 .8966 .063 Uiso calc R 1 . . H
H12B -.0705 .6255 .7303 .063 Uiso calc R 1 . . H
H12C -.0911 .5436 .7274 .063 Uiso calc R 1 . . H
C14 -.39532(17) .50003(19) .4697(5) .0486(8) Uani d . 1 . . C
H14A -.4050 .4835 .5853 .073 Uiso calc R 1 . . H
H14B -.4128 .4590 .3951 .073 Uiso calc R 1 . . H
H14C -.4196 .5267 .4443 .073 Uiso calc R 1 . . H
C15 -.3022(2) .57790(19) .2623(5) .0497(8) Uani d . 1 . . C
H15A -.3245 .6073 .2491 .074 Uiso calc R 1 . . H
H15B -.3241 .5376 .1850 .074 Uiso calc R 1 . . H
H15C -.2512 .6066 .2383 .074 Uiso calc R 1 . . H
C17 -.19022(19) .41009(18) .2516(5) .0464(8) Uani d . 1 . . C
H17A -.1398 .4244 .2615 .070 Uiso calc R 1 . . H
H17B -.2035 .4049 .1338 .070 Uiso calc R 1 . . H
H17C -.2191 .3646 .3088 .070 Uiso calc R 1 . . H
C21 .16653(12) .61507(13) .4147(3) .0243(5) Uani d . 1 . . C
H21 .1987 .6434 .3213 .029 Uiso calc R 1 . . H
C22 .21724(13) .61640(14) .5574(4) .0269(5) Uani d . 1 . . C
H22 .2070 .6325 .6652 .032 Uiso calc R 1 . . H
C23 .19646(14) .53615(14) .5662(4) .0292(5) Uani d . 1 . . C
C24 .11922(16) .49183(16) .6378(4) .0368(6) Uani d . 1 . . C
H24A .1115 .5173 .7304 .044 Uiso calc R 1 . . H
H24B .1096 .4447 .6777 .044 Uiso calc R 1 . . H
C25 .07117(15) .48425(15) .4840(4) .0353(6) Uani d . 1 . . C
H25A .0444 .4345 .4437 .042 Uiso calc R 1 . . H
H25B .0374 .5010 .5103 .042 Uiso calc R 1 . . H
C26 .12892(13) .53428(13) .3553(3) .0254(5) Uani d . 1 . . C
C27 .11028(14) .52060(14) .1657(4) .0304(6) Uani d . 1 . . C
C28 .05379(15) .54081(17) .1099(4) .0397(7) Uani d . 1 . . C
H28A .0472 .5334 -.0119 .048 Uiso calc R 1 . . H
H28B .0080 .5070 .1630 .048 Uiso calc R 1 . . H
C29 .06943(17) .61765(18) .1484(4) .0419(7) Uani d . 1 . . C
H29A .0384 .6281 .0777 .050 Uiso calc R 1 . . H
H29B .1194 .6517 .1182 .050 Uiso calc R 1 . . H
C30 .05744(16) .62971(18) .3344(4) .0412(7) Uani d . 1 . . C
H30A .0167 .5851 .3769 .049 Uiso calc R 1 . . H
H30B .0433 .6666 .3379 .049 Uiso calc R 1 . . H
C31 .12165(14) .65268(15) .4578(4) .0338(6) Uani d . 1 . . C
C32 .08458(17) .44170(16) .1176(4) .0430(7) Uani d . 1 . . C
H32A .0789 .4362 -.0034 .064 Uiso calc R 1 . . H
H32B .0389 .4104 .1716 .064 Uiso calc R 1 . . H
H32C .1198 .4290 .1545 .064 Uiso calc R 1 . . H
C34 .17431(18) .73452(16) .4401(5) .0452(7) Uani d . 1 . . C
H34A .1910 .7455 .3248 .068 Uiso calc R 1 . . H
H34B .2151 .7487 .5142 .068 Uiso calc R 1 . . H
H34C .1499 .7606 .4703 .068 Uiso calc R 1 . . H
C35 .09058(18) .6398(2) .6389(4) .0465(7) Uani d . 1 . . C
H35A .1297 .6582 .7196 .070 Uiso calc R 1 . . H
H35B .0592 .5887 .6571 .070 Uiso calc R 1 . . H
H35C .0635 .6645 .6532 .070 Uiso calc R 1 . . H
C37 .25143(17) .52008(18) .6451(4) .0436(7) Uiso d . 1 . . C
H37A .2341 .4689 .6386 .065 Uiso calc R 1 . . H
H37B .2586 .5350 .7620 .065 Uiso calc R 1 . . H
H37C .2966 .5461 .5851 .065 Uiso calc R 1 . . H
C41 .09751(13) .92800(13) .8167(3) .0247(5) Uani d . 1 . . C
H41 .0979 .9585 .9105 .030 Uiso calc R 1 . . H
C42 .05326(14) .93750(14) .6736(4) .0275(5) Uani d . 1 . . C
H42 .0802 .9508 .5662 .033 Uiso calc R 1 . . H
C43 -.01377(14) .86128(14) .6633(3) .0296(5) Uani d . 1 . . C
C44 .00960(17) .80838(16) .5911(4) .0381(6) Uani d . 1 . . C
H44A -.0321 .7637 .5520 .046 Uiso calc R 1 . . H
H44B .0436 .8303 .4979 .046 Uiso calc R 1 . . H
C45 .04582(16) .79455(15) .7443(4) .0343(6) Uani d . 1 . . C
H45A .0949 .8056 .7180 .041 Uiso calc R 1 . . H
H45B .0178 .7448 .7839 .041 Uiso calc R 1 . . H
C46 .04536(13) .84831(13) .8742(4) .0255(5) Uani d . 1 . . C
C47 .04673(15) .83166(15) 1.0630(4) .0315(6) Uani d . 1 . . C
C48 .11947(17) .84032(18) 1.1192(4) .0427(7) Uani d . 1 . . C
H48A .1170 .8315 1.2406 .051 Uiso calc R 1 . . H
H48B .1251 .8026 1.0643 .051 Uiso calc R 1 . . H
C49 .18710(17) .91239(19) 1.0841(5) .0468(8) Uani d . 1 . . C
H49A .2260 .9163 1.1556 .056 Uiso calc R 1 . . H
H49B .1779 .9511 1.1161 .056 Uiso calc R 1 . . H
C50 .21254(17) .92371(18) .8994(5) .0442(7) Uani d . 1 . . C
H50A .2028 .8772 .8545 .053 Uiso calc R 1 . . H
H50B .2648 .9556 .8986 .053 Uiso calc R 1 . . H
C51 .17899(15) .95560(15) .7759(4) .0341(6) Uani d . 1 . . C
C52 -.01518(18) .75499(17) 1.1076(4) .0434(7) Uani d . 1 . . C
H52A -.0195 .7496 1.2288 .065 Uiso calc R 1 . . H
H52B -.0047 .7195 1.0609 .065 Uiso calc R 1 . . H
H52C -.0599 .7480 1.0610 .065 Uiso calc R 1 . . H
C54 .21837(17) 1.03857(17) .7953(5) .0474(8) Uani d . 1 . . C
H54A .2675 1.0590 .7562 .071 Uiso calc R 1 . . H
H54B .2184 1.0508 .9127 .071 Uiso calc R 1 . . H
H54C .1938 1.0577 .7292 .071 Uiso calc R 1 . . H
C55 .19445(18) .9406(2) .5934(5) .0475(8) Uani d . 1 . . C
H55A .1763 .9618 .5137 .071 Uiso calc R 1 . . H
H55B .1708 .8891 .5749 .071 Uiso calc R 1 . . H
H55C .2459 .9614 .5780 .071 Uiso calc R 1 . . H
C57 -.08066(18) .85552(19) .5828(4) .0466(7) Uani d . 1 . . C
H57A -.1202 .8065 .5925 .070 Uiso calc R 1 . . H
H57B -.0713 .8686 .4650 .070 Uiso calc R 1 . . H
H57C -.0931 .8878 .6395 .070 Uiso calc R 1 . . H

loop_
_atom_site_aniso_label
_atom_site_aniso_U_11
_atom_site_aniso_U_22
_atom_site_aniso_U_33
_atom_site_aniso_U_12
_atom_site_aniso_U_13
_atom_site_aniso_U_23
O13 .0380(11) .0358(11) .0274(11) .0126(9) .0052(8) .0017(8)
O16 .0362(10) .0238(9) .0433(12) .0088(8) -.0032(8) -.0028(8)
O18 .0309(9) .0301(9) .0269(10) .0171(8) -.0004(7) -.0029(7)
O33 .0349(10) .0394(11) .0254(10) .0144(9) .0031(7) .0046(8)
O36 .0227(9) .0343(10) .0393(11) .0101(8) -.0032(8) -.0045(8)
O38 .0308(9) .0299(9) .0252(9) .0174(8) -.0001(7) -.0003(7)
O53 .0469(11) .0407(11) .0263(10) .0271(9) -.0032(8) -.0036(8)
O56 .0405(11) .0332(10) .0398(12) .0254(9) .0017(8) .0055(8)
O58 .0262(9) .0300(9) .0260(10) .0148(7) -.0004(7) .0011(7)
C1 .0261(12) .0231(12) .0280(14) .0117(10) .0019(9) .0016(9)
C2 .0343(14) .0223(12) .0284(14) .0121(11) -.0041(10) -.0009(9)
C3 .0368(14) .0331(14) .0232(13) .0186(12) .0005(10) -.0047(10)
C4 .0372(15) .0398(15) .0310(16) .0139(13) .0102(11) .0051(12)
C5 .0311(14) .0285(13) .0378(16) .0077(11) .0082(11) .0033(11)
C6 .0254(12) .0225(11) .0273(14) .0101(10) .0031(9) -.0004(9)
C7 .0297(13) .0263(13) .0285(15) .0082(11) .0015(10) -.0034(10)
C8 .0446(17) .0356(15) .0407(18) .0165(13) -.0017(13) -.0139(12)
C9 .0515(19) .0464(18) .051(2) .0293(16) .0031(14) -.0140(14)
C10 .0496(18) .0372(16) .057(2) .0294(14) .0028(14) -.0031(13)
C11 .0338(14) .0313(14) .0409(16) .0199(12) .0021(11) .0047(11)
C12 .0308(15) .0434(17) .0417(18) .0106(13) -.0053(12) -.0079(13)
C14 .0344(16) .0515(19) .065(2) .0253(15) .0008(14) .0076(16)
C15 .063(2) .0484(18) .047(2) .0349(17) -.0002(15) .0141(14)
C17 .0551(19) .0497(18) .0444(19) .0337(16) .0031(14) -.0112(14)
C21 .0215(11) .0272(12) .0234(13) .0116(10) .0014(9) .0006(9)
C22 .0237(12) .0308(13) .0256(13) .0133(10) .0003(9) -.0014(9)
C23 .0342(14) .0343(14) .0204(13) .0182(12) -.0020(10) -.0001(10)
C24 .0399(15) .0364(14) .0285(15) .0150(12) .0059(11) .0089(11)
C25 .0301(14) .0330(14) .0341(15) .0092(11) .0059(11) .0053(11)
C26 .0203(11) .0263(12) .0271(13) .0098(10) .0006(9) .0025(9)
C27 .0275(13) .0284(13) .0264(14) .0073(11) -.0018(10) .0011(10)
C28 .0304(14) .0461(16) .0375(17) .0154(13) -.0090(11) .0001(12)
C29 .0365(15) .0486(18) .0470(19) .0261(14) -.0102(13) .0049(13)
C30 .0304(14) .0485(17) .0537(19) .0265(13) -.0020(13) .0002(14)
C31 .0289(13) .0370(14) .0404(16) .0201(12) .0009(11) -.0022(11)
C32 .0454(17) .0344(15) .0379(17) .0116(13) -.0063(13) -.0070(12)
C34 .0472(18) .0336(15) .060(2) .0245(14) -.0016(14) -.0054(13)
C35 .0451(17) .061(2) .0450(19) .0355(16) .0085(14) -.0049(15)
C41 .0259(12) .0234(12) .0278(14) .0145(10) .0016(9) -.0002(9)
C42 .0310(13) .0302(13) .0252(14) .0181(11) .0044(10) .0033(10)
C43 .0337(14) .0329(14) .0225(14) .0169(11) -.0018(10) -.0001(10)
C44 .0478(17) .0362(15) .0286(15) .0198(13) -.0016(12) -.0079(11)
C45 .0430(16) .0272(13) .0359(16) .0200(12) .0025(12) -.0039(11)
C46 .0274(12) .0254(12) .0277(14) .0163(10) -.0014(9) -.0008(9)
C47 .0409(15) .0332(14) .0271(15) .0235(12) -.0016(11) .0004(10)
C48 .0518(18) .0512(18) .0376(18) .0351(15) -.0068(13) .0059(13)
C49 .0374(16) .0556(19) .054(2) .0285(15) -.0159(14) -.0022(15)
C50 .0337(15) .0484(18) .059(2) .0271(14) -.0025(13) .0012(14)
C51 .0269(13) .0354(14) .0419(16) .0171(11) .0029(11) -.0005(11)
C52 .0554(19) .0383(16) .0386(17) .0249(15) .0042(13) .0097(12)
C54 .0322(15) .0359(16) .069(2) .0134(13) .0044(14) .0035(15)
C55 .0419(17) .057(2) .050(2) .0301(16) .0168(14) .0032(15)
C57 .0416(17) .056(2) .0405(18) .0230(15) -.0140(13) -.0007(14)

loop_
_atom_type_symbol
_atom_type_description
_atom_type_scat_dispersion_real
_atom_type_scat_dispersion_imag
_atom_type_scat_source
C C .0033 .0016 'International Tables Vol C Tables 4.2.6.8 and 6.1.1.4'
H H .0000 .0000 'International Tables Vol C Tables 4.2.6.8 and 6.1.1.4'
O O .0106 .0060 'International Tables Vol C Tables 4.2.6.8 and 6.1.1.4'

loop_
_geom_angle_atom_site_label_1
_geom_angle_atom_site_label_2
_geom_angle_atom_site_label_3
_geom_angle
_geom_angle_publ_flag
C3 O18 C6 97.68(17) n
C26 O38 C23 97.16(17) n
C43 O58 C46 97.86(18) n
C2 C1 C6 102.21(19) n
C2 C1 C11 116.0(2) n
C6 C1 C11 120.8(2) y
O16 C2 C3 112.4(2) n
O16 C2 C1 108.7(2) n
C3 C2 C1 101.6(2) n
O18 C3 C17 111.7(2) n
O18 C3 C2 100.9(2) n
C17 C3 C2 116.6(2) n
O18 C3 C4 102.3(2) n
C17 C3 C4 114.8(2) n
C2 C3 C4 108.8(2) n
C5 C4 C3 102.8(2) n
C4 C5 C6 101.5(2) n
O18 C6 C7 106.61(19) n
O18 C6 C5 100.70(19) n
C7 C6 C5 118.8(2) n
O18 C6 C1 100.63(18) n
C7 C6 C1 116.2(2) n
C5 C6 C1 110.7(2) n
O13 C7 C8 105.5(2) n
O13 C7 C6 109.49(19) n
C8 C7 C6 113.0(2) n
O13 C7 C12 108.1(2) n
C8 C7 C12 109.2(2) n
C6 C7 C12 111.2(2) n
C7 C8 C9 116.7(2) n
C10 C9 C8 113.7(3) n
C9 C10 C11 117.0(3) n
C15 C11 C14 106.5(3) n
C15 C11 C10 107.6(2) n
C14 C11 C10 109.4(3) n
C15 C11 C1 115.0(2) n
C14 C11 C1 106.2(2) n
C10 C11 C1 112.0(2) n
C22 C21 C31 115.6(2) n
C22 C21 C26 101.93(19) n
C31 C21 C26 121.5(2) y
O36 C22 C23 112.3(2) n
O36 C22 C21 109.2(2) n
C23 C22 C21 101.62(19) n
O38 C23 C37 111.6(2) n
O38 C23 C24 102.5(2) n
C37 C23 C24 115.0(2) n
O38 C23 C22 100.62(19) n
C37 C23 C22 116.5(2) n
C24 C23 C22 108.9(2) n
C23 C24 C25 103.0(2) n
C26 C25 C24 100.8(2) n
O38 C26 C27 106.48(19) n
O38 C26 C25 101.17(19) n
C27 C26 C25 118.0(2) n
O38 C26 C21 101.27(18) n
C27 C26 C21 116.2(2) n
C25 C26 C21 110.9(2) n
O33 C27 C28 105.4(2) n
O33 C27 C32 108.2(2) n
C28 C27 C32 109.7(2) n
O33 C27 C26 108.74(19) n
C28 C27 C26 113.0(2) n
C32 C27 C26 111.4(2) n
C29 C28 C27 117.5(2) n
C28 C29 C30 113.9(3) n
C29 C30 C31 117.4(2) n
C34 C31 C35 106.9(3) n
C34 C31 C30 109.3(2) n
C35 C31 C30 107.1(2) n
C34 C31 C21 106.0(2) n
C35 C31 C21 115.4(2) n
C30 C31 C21 111.9(2) n
C42 C41 C46 101.84(19) n
C42 C41 C51 115.8(2) n
C46 C41 C51 121.5(2) y
O56 C42 C43 112.2(2) n
O56 C42 C41 109.0(2) n
C43 C42 C41 101.83(19) n
O58 C43 C57 111.8(2) n
O58 C43 C42 100.94(19) n
C57 C43 C42 116.7(2) n
O58 C43 C44 102.0(2) n
C57 C43 C44 114.8(2) n
C42 C43 C44 108.7(2) n
C45 C44 C43 103.0(2) n
C44 C45 C46 100.9(2) n
O58 C46 C47 107.0(2) n
O58 C46 C45 101.02(19) n
C47 C46 C45 117.8(2) n
O58 C46 C41 101.19(18) n
C47 C46 C41 116.6(2) n
C45 C46 C41 110.5(2) n
O53 C47 C48 105.4(2) n
O53 C47 C46 109.1(2) n
C48 C47 C46 112.8(2) n
O53 C47 C52 108.1(2) n
C48 C47 C52 109.9(2) n
C46 C47 C52 111.2(2) n
C49 C48 C47 117.5(2) n
C48 C49 C50 114.6(3) n
C49 C50 C51 117.5(2) n
C54 C51 C55 106.3(3) n
C54 C51 C50 109.5(3) n
C55 C51 C50 107.5(2) n
C54 C51 C41 106.1(2) n
C55 C51 C41 115.2(2) n
C50 C51 C41 112.0(2) n

loop_
_geom_bond_atom_site_label_1
_geom_bond_atom_site_label_2
_geom_bond_site_symmetry_2
_geom_bond_distance
_geom_bond_publ_flag
O13 C7 . 1.446(3) n
O16 C2 . 1.443(3) n
O18 C3 . 1.450(3) n
O18 C6 . 1.459(3) n
O33 C27 . 1.446(3) n
O36 C22 . 1.439(3) n
O38 C26 . 1.449(3) n
O38 C23 . 1.462(3) n
O53 C47 . 1.443(3) n
O56 C42 . 1.443(3) n
O58 C43 . 1.441(3) n
O58 C46 . 1.453(3) n
C1 C2 . 1.549(4) n
C1 C6 . 1.560(3) y
C1 C11 . 1.566(3) y
C2 C3 . 1.533(4) n
C3 C17 . 1.506(4) y
C3 C4 . 1.550(4) n
C4 C5 . 1.532(4) n
C5 C6 . 1.540(3) n
C6 C7 . 1.529(4) n
C7 C8 . 1.527(4) n
C7 C12 . 1.536(4) n
C8 C9 . 1.535(5) n
C9 C10 . 1.527(5) n
C10 C11 . 1.545(4) n
C11 C15 . 1.529(4) n
C11 C14 . 1.542(4) n
C21 C22 . 1.548(3) n
C21 C31 . 1.559(3) y
C21 C26 . 1.561(3) y
C22 C23 . 1.536(4) n
C23 C37 . 1.506(4) y
C23 C24 . 1.535(4) n
C24 C25 . 1.540(4) n
C25 C26 . 1.537(3) n
C26 C27 . 1.534(4) n
C27 C28 . 1.529(4) n
C27 C32 . 1.530(4) n
C28 C29 . 1.526(4) n
C29 C30 . 1.529(5) n
C30 C31 . 1.543(4) n
C31 C34 . 1.534(4) n
C31 C35 . 1.538(4) n
C41 C42 . 1.545(3) n
C41 C46 . 1.558(3) y
C41 C51 . 1.560(3) y
C42 C43 . 1.535(4) n
C43 C57 . 1.506(4) y
C43 C44 . 1.548(4) n
C44 C45 . 1.537(4) n
C45 C46 . 1.538(3) n
C46 C47 . 1.532(4) n
C47 C48 . 1.529(4) n
C47 C52 . 1.539(4) n
C48 C49 . 1.513(5) n
C49 C50 . 1.528(5) n
C50 C51 . 1.548(4) n
C51 C54 . 1.536(4) n
C51 C55 . 1.543(4) n

loop_
_geom_hbond_atom_site_label_D
_geom_hbond_atom_site_label_H
_geom_hbond_atom_site_label_A
_geom_hbond_site_symmetry_A
_geom_hbond_distance_DH
_geom_hbond_distance_HA
_geom_hbond_distance_DA
_geom_hbond_angle_DHA
_geom_hbond_publ_flag
O13 H13 O16 3_455 .931(2) 2.325(2) 3.122(3) 143.40(10) yes
O16 H16 O16 2_564 .959(2) 2.102(2) 3.032(3) 163.40(10) yes
O33 H33 O36 2_664 .9200(10) 2.370(2) 3.134(4) 140.40(10) yes
O36 H36 O36 3_565 .9880(10) 2.027(2) 3.008(3) 171.20(10) yes
O53 H53 O56 3_465 .8760(10) 2.393(2) 3.106(3) 138.60(10) yes
O56 H56 O56 2_674 .9580(10) 2.062(2) 3.018(3) 175.20(10) yes

loop_
_cod_related_entry_id
_cod_related_entry_database
_cod_related_entry_code
1 ChemSpider 24731262
